data_1506499
loop_
_publ_author_name
'Lu, Chong-Dao'
'Liu, Hui'
'Chen, Zhi-Yong'
'Hu, Wen-Hao'
'Mi, Ai-Qiao'

_publ_section_title
;
 Three-component reaction of aryl diazoacetates, alcohols, and aldehydes
 (or imines): evidence of alcoholic oxonium ylide intermediates.
;
_journal_issue 1
_journal_name_full 'Organic letters'
_journal_page_first 83
_journal_page_last 86
_journal_paper_doi 10.1021/ol0478483
_journal_volume 7
_journal_year 2005
_chemical_formula_sum 'C30 H28 N2 O7'
_chemical_formula_weight 528.54
_chemical_name_systematic
; 
 ? 
;
_space_group_IT_number 2
_symmetry_cell_setting triclinic
_symmetry_space_group_name_Hall '-P 1'
_symmetry_space_group_name_H-M 'P -1'
_atom_sites_solution_hydrogens geom
_atom_sites_solution_primary direct
_atom_sites_solution_secondary difmap
_audit_creation_method SHELXL-97
_cell_angle_alpha 74.357(3)
_cell_angle_beta 78.955(3)
_cell_angle_gamma 86.161(3)
_cell_formula_units_Z 2
_cell_length_a 9.0580(15)
_cell_length_b 10.3496(18)
_cell_length_c 14.987(3)
_cell_measurement_reflns_used 7630
_cell_measurement_temperature 294(2)
_cell_measurement_theta_max 27.5
_cell_measurement_theta_min 1
_cell_volume 1327.7(4)
_computing_cell_refinement 'Bruker SMART'
_computing_data_collection 'Bruker SMART'
_computing_data_reduction 'Bruker SHELXTL'
_computing_molecular_graphics 'Bruker SHELXTL'
_computing_publication_material 'Bruker SHELXTL'
_computing_structure_refinement 'SHELXL-97 (Sheldrick, 1997)'
_computing_structure_solution 'SHELXS-97 (Sheldrick, 1990)'
_diffrn_ambient_temperature 294(2)
_diffrn_measured_fraction_theta_full 0.988
_diffrn_measured_fraction_theta_max 0.988
_diffrn_measurement_device_type 'Bruker CCD Area Detector'
_diffrn_measurement_method 'omega and phi scans'
_diffrn_radiation_monochromator graphite
_diffrn_radiation_source 'fine-focus sealed tube'
_diffrn_radiation_type MoK\a
_diffrn_radiation_wavelength 0.71073
_diffrn_reflns_av_R_equivalents 0.0291
_diffrn_reflns_av_sigmaI/netI 0.0348
_diffrn_reflns_limit_h_max 11
_diffrn_reflns_limit_h_min -11
_diffrn_reflns_limit_k_max 13
_diffrn_reflns_limit_k_min -13
_diffrn_reflns_limit_l_max 19
_diffrn_reflns_limit_l_min -19
_diffrn_reflns_number 12457
_diffrn_reflns_theta_full 27.58
_diffrn_reflns_theta_max 27.58
_diffrn_reflns_theta_min 2.17
_exptl_absorpt_coefficient_mu 0.095
_exptl_absorpt_correction_T_max 0.9541
_exptl_absorpt_correction_T_min 0.9541
_exptl_absorpt_correction_type multi-scan
_exptl_absorpt_process_details 'SADABS; Sheldrick 1996'
_exptl_crystal_colour colorless
_exptl_crystal_density_diffrn 1.322
_exptl_crystal_density_method 'not measured'
_exptl_crystal_description needle
_exptl_crystal_F_000 556
_exptl_crystal_size_max 0.50
_exptl_crystal_size_mid 0.50
_exptl_crystal_size_min 0.50
_refine_diff_density_max 0.292
_refine_diff_density_min -0.291
_refine_diff_density_rms 0.056
_refine_ls_extinction_method none
_refine_ls_goodness_of_fit_ref 1.019
_refine_ls_hydrogen_treatment mixed
_refine_ls_matrix_type full
_refine_ls_number_parameters 354
_refine_ls_number_reflns 6090
_refine_ls_number_restraints 0
_refine_ls_restrained_S_all 1.019
_refine_ls_R_factor_all 0.0662
_refine_ls_R_factor_gt 0.0484
_refine_ls_shift/su_max 0.000
_refine_ls_shift/su_mean 0.000
_refine_ls_structure_factor_coef Fsqd
_refine_ls_weighting_details 'calc w=1/[\s^2^(Fo^2^)+(0.0644P)^2^+0.3435P] where P=(Fo^2^+2Fc^2^)/3'
_refine_ls_weighting_scheme calc
_refine_ls_wR_factor_gt 0.1219
_refine_ls_wR_factor_ref 0.1357
_reflns_number_gt 4583
_reflns_number_total 6090
_reflns_threshold_expression >2sigma(I)
_cod_data_source_file ol0478483si20041019_033141.cif
_cod_data_source_block hwh41
_cod_depositor_comments
;
The following automatic conversions were performed:

'_symmetry_cell_setting' value 'Triclinic' changed to 'triclinic'
according to /home/saulius/struct/CIF-dictionaries/cif_core.dic
dictionary named 'cif_core.dic' version 2.4.1 from 2010-06-29.

Automatic conversion script
Id: cif_fix_values 1715 2011-07-08 13:25:40Z adriana 

The following automatic conversions were performed:

'_exptl_absorpt_correction_type' value 'multi-scans' was replaced
with the value 'multi-scan' as specified in the replacement file
'src/cod-tools/trunk/data/replacement-values/replacement_values.lst'.

Automatic conversion script
Id: cif_fix_values 5376 2017-05-30 11:51:03Z andrius 
;
_cod_original_sg_symbol_H-M P-1
_cod_database_code 1506499

loop_
_symmetry_equiv_pos_as_xyz
'x, y, z'
'-x, -y, -z'

loop_
_atom_site_label
_atom_site_type_symbol
_atom_site_fract_x
_atom_site_fract_y
_atom_site_fract_z
_atom_site_U_iso_or_equiv
_atom_site_adp_type
_atom_site_occupancy
_atom_site_symmetry_multiplicity
_atom_site_calc_flag
_atom_site_refinement_flags
O1 O 0.33032(13) 0.04285(12) 0.48294(8) 0.0512(3) Uani 1 1 d .
O2 O 0.53648(12) 0.10662(13) 0.37719(8) 0.0533(3) Uani 1 1 d .
H2 H 0.5798 0.0601 0.4191 0.064 Uiso 1 1 d .
O3 O 0.32941(11) 0.12868(9) 0.25469(6) 0.0328(2) Uani 1 1 d .
O4 O 0.35344(16) -0.15830(13) -0.06486(8) 0.0574(3) Uani 1 1 d .
O5 O 0.75940(16) 0.81419(14) 0.33277(11) 0.0681(4) Uani 1 1 d .
O6 O 0.01513(19) 0.70941(18) -0.01356(12) 0.0898(6) Uani 1 1 d .
O7 O 0.1604(2) 0.60886(18) -0.10491(11) 0.0928(6) Uani 1 1 d .
N1 N 0.38627(14) 0.39379(12) 0.35892(8) 0.0377(3) Uani 1 1 d .
H1 H 0.2980 0.4032 0.3905 0.045 Uiso 1 1 d .
N2 N 0.1155(2) 0.62926(17) -0.02823(13) 0.0623(4) Uani 1 1 d .
C1 C 0.39156(15) 0.10739(14) 0.40664(9) 0.0323(3) Uani 1 1 d .
C2 C 0.30468(15) 0.19122(13) 0.33010(9) 0.0304(3) Uani 1 1 d .
C3 C 0.38457(16) 0.32890(13) 0.28473(9) 0.0310(3) Uani 1 1 d .
H3 H 0.4894 0.3095 0.2598 0.037 Uiso 1 1 calc R
C4 C 0.31550(16) 0.41213(14) 0.20194(9) 0.0322(3) Uani 1 1 d .
C5 C 0.36097(19) 0.38919(16) 0.11338(10) 0.0414(3) Uani 1 1 d .
H5 H 0.4362 0.3257 0.1047 0.050 Uiso 1 1 calc R
C6 C 0.2954(2) 0.45984(17) 0.03794(11) 0.0481(4) Uani 1 1 d .
H6 H 0.3252 0.4438 -0.0211 0.058 Uiso 1 1 calc R
C7 C 0.18605(19) 0.55345(16) 0.05191(11) 0.0451(4) Uani 1 1 d .
C8 C 0.1402(2) 0.58047(18) 0.13772(13) 0.0515(4) Uani 1 1 d .
H8 H 0.0664 0.6456 0.1453 0.062 Uiso 1 1 calc R
C9 C 0.20582(19) 0.50892(16) 0.21300(11) 0.0452(4) Uani 1 1 d .
H9 H 0.1757 0.5262 0.2716 0.054 Uiso 1 1 calc R
C10 C 0.2853(2) -0.00896(14) 0.27765(11) 0.0414(4) Uani 1 1 d .
H10A H 0.1824 -0.0190 0.3115 0.050 Uiso 1 1 calc R
H10B H 0.3501 -0.0661 0.3171 0.050 Uiso 1 1 calc R
C11 C 0.29901(17) -0.04738(14) 0.18646(10) 0.0375(3) Uani 1 1 d .
C12 C 0.38751(19) -0.15583(16) 0.17059(12) 0.0454(4) Uani 1 1 d .
H12 H 0.4372 -0.2068 0.2175 0.054 Uiso 1 1 calc R
C13 C 0.4035(2) -0.18982(17) 0.08632(13) 0.0502(4) Uani 1 1 d .
H13 H 0.4636 -0.2632 0.0770 0.060 Uiso 1 1 calc R
C14 C 0.33085(18) -0.11568(16) 0.01580(11) 0.0420(3) Uani 1 1 d .
C15 C 0.2409(2) -0.00749(18) 0.03035(12) 0.0513(4) Uani 1 1 d .
H15 H 0.1904 0.0426 -0.0165 0.062 Uiso 1 1 calc R
C16 C 0.2263(2) 0.02585(18) 0.11506(12) 0.0514(4) Uani 1 1 d .
H16 H 0.1661 0.0992 0.1243 0.062 Uiso 1 1 calc R
C17 C 0.2960(3) -0.0761(2) -0.14300(13) 0.0633(5) Uani 1 1 d .
H17A H 0.3237 -0.1064 -0.1888 0.076 Uiso 1 1 calc R
H17B H 0.1883 -0.0810 -0.1316 0.076 Uiso 1 1 d R
H17C H 0.3325 0.0136 -0.1584 0.076 Uiso 1 1 d R
C18 C 0.47984(16) 0.50345(14) 0.34397(10) 0.0348(3) Uani 1 1 d .
C19 C 0.44623(19) 0.58782(16) 0.40437(11) 0.0423(4) Uani 1 1 d .
H19 H 0.3582 0.5751 0.4492 0.051 Uiso 1 1 calc R
C20 C 0.5412(2) 0.68928(17) 0.39861(12) 0.0471(4) Uani 1 1 d .
H20 H 0.5172 0.7441 0.4395 0.057 Uiso 1 1 calc R
C21 C 0.67132(19) 0.70973(17) 0.33271(12) 0.0462(4) Uani 1 1 d .
C22 C 0.70491(19) 0.63065(19) 0.27029(13) 0.0519(4) Uani 1 1 d .
H22 H 0.7918 0.6457 0.2246 0.062 Uiso 1 1 calc R
C23 C 0.60809(18) 0.52807(17) 0.27587(12) 0.0462(4) Uani 1 1 d .
H23 H 0.6304 0.4758 0.2332 0.055 Uiso 1 1 calc R
C24 C 0.9056(2) 0.8230(3) 0.28117(18) 0.0800(7) Uani 1 1 d .
H24A H 0.9463 0.8887 0.2858 0.096 Uiso 1 1 calc R
H24B H 0.9025 0.8340 0.2159 0.096 Uiso 1 1 d R
H24C H 0.9631 0.7436 0.3038 0.096 Uiso 1 1 d R
C25 C 0.13788(16) 0.21067(14) 0.36698(10) 0.0331(3) Uani 1 1 d .
C26 C 0.03655(17) 0.22270(16) 0.30571(11) 0.0413(3) Uani 1 1 d .
H26 H 0.0709 0.2117 0.2456 0.050 Uiso 1 1 calc R
C27 C -0.11407(19) 0.2508(2) 0.33307(13) 0.0530(4) Uani 1 1 d .
H27 H -0.1803 0.2574 0.2916 0.064 Uiso 1 1 calc R
C28 C -0.1663(2) 0.2689(2) 0.42109(14) 0.0588(5) Uani 1 1 d .
H28 H -0.2677 0.2876 0.4394 0.071 Uiso 1 1 calc R
C29 C -0.0677(2) 0.2591(2) 0.48219(13) 0.0558(5) Uani 1 1 d .
H29 H -0.1029 0.2725 0.5416 0.067 Uiso 1 1 calc R
C30 C 0.08355(18) 0.22966(17) 0.45604(11) 0.0431(4) Uani 1 1 d .
H30 H 0.1488 0.2226 0.4981 0.052 Uiso 1 1 calc R

loop_
_atom_site_aniso_label
_atom_site_aniso_U_11
_atom_site_aniso_U_22
_atom_site_aniso_U_33
_atom_site_aniso_U_23
_atom_site_aniso_U_13
_atom_site_aniso_U_12
O1 0.0436(6) 0.0602(7) 0.0374(6) 0.0091(5) -0.0102(5) 0.0041(5)
O2 0.0357(6) 0.0681(8) 0.0444(6) 0.0082(6) -0.0138(5) 0.0057(5)
O3 0.0405(5) 0.0297(5) 0.0299(5) -0.0084(4) -0.0092(4) -0.0014(4)
O4 0.0751(9) 0.0599(8) 0.0445(7) -0.0246(6) -0.0173(6) 0.0115(6)
O5 0.0698(9) 0.0642(9) 0.0794(9) -0.0272(7) -0.0157(7) -0.0241(7)
O6 0.0727(10) 0.0868(12) 0.0961(12) 0.0131(9) -0.0415(9) 0.0166(9)
O7 0.1431(16) 0.0888(12) 0.0536(9) -0.0067(8) -0.0552(10) 0.0063(11)
N1 0.0450(7) 0.0383(7) 0.0328(6) -0.0131(5) -0.0075(5) -0.0050(5)
N2 0.0680(11) 0.0539(9) 0.0620(11) 0.0072(8) -0.0347(9) -0.0074(8)
C1 0.0352(7) 0.0325(7) 0.0313(7) -0.0079(5) -0.0118(6) -0.0003(6)
C2 0.0344(7) 0.0309(7) 0.0271(6) -0.0063(5) -0.0107(5) 0.0003(5)
C3 0.0339(7) 0.0301(7) 0.0300(7) -0.0080(5) -0.0080(5) -0.0007(5)
C4 0.0366(7) 0.0293(7) 0.0298(7) -0.0045(5) -0.0076(5) -0.0026(5)
C5 0.0495(9) 0.0396(8) 0.0337(7) -0.0083(6) -0.0080(6) 0.0059(7)
C6 0.0642(11) 0.0481(9) 0.0322(8) -0.0074(7) -0.0139(7) -0.0001(8)
C7 0.0481(9) 0.0418(8) 0.0423(9) 0.0037(7) -0.0195(7) -0.0062(7)
C8 0.0464(9) 0.0463(9) 0.0551(10) -0.0036(8) -0.0115(8) 0.0130(7)
C9 0.0515(9) 0.0443(9) 0.0371(8) -0.0092(7) -0.0073(7) 0.0107(7)
C10 0.0587(10) 0.0299(7) 0.0377(8) -0.0072(6) -0.0159(7) -0.0028(7)
C11 0.0452(8) 0.0321(7) 0.0386(8) -0.0102(6) -0.0136(6) -0.0039(6)
C12 0.0557(10) 0.0371(8) 0.0491(9) -0.0116(7) -0.0251(8) 0.0061(7)
C13 0.0585(10) 0.0424(9) 0.0568(10) -0.0218(8) -0.0200(8) 0.0130(8)
C14 0.0472(9) 0.0420(8) 0.0407(8) -0.0153(7) -0.0102(7) -0.0031(7)
C15 0.0649(11) 0.0506(10) 0.0437(9) -0.0146(7) -0.0250(8) 0.0146(8)
C16 0.0673(11) 0.0447(9) 0.0489(9) -0.0192(7) -0.0239(8) 0.0191(8)
C17 0.0833(14) 0.0702(13) 0.0409(9) -0.0186(9) -0.0160(9) -0.0015(11)
C18 0.0401(8) 0.0316(7) 0.0350(7) -0.0072(6) -0.0151(6) 0.0016(6)
C19 0.0512(9) 0.0420(8) 0.0353(8) -0.0123(6) -0.0083(7) -0.0023(7)
C20 0.0629(11) 0.0433(9) 0.0415(8) -0.0172(7) -0.0157(8) -0.0019(8)
C21 0.0495(9) 0.0428(9) 0.0524(9) -0.0135(7) -0.0215(8) -0.0036(7)
C22 0.0407(9) 0.0556(10) 0.0604(11) -0.0198(8) -0.0035(8) -0.0048(8)
C23 0.0444(9) 0.0444(9) 0.0549(10) -0.0231(7) -0.0070(7) 0.0005(7)
C24 0.0621(13) 0.0837(16) 0.0959(17) -0.0160(13) -0.0195(12) -0.0300(12)
C25 0.0343(7) 0.0320(7) 0.0322(7) -0.0048(5) -0.0092(5) -0.0004(5)
C26 0.0389(8) 0.0506(9) 0.0359(8) -0.0108(7) -0.0119(6) 0.0019(7)
C27 0.0375(9) 0.0707(12) 0.0542(10) -0.0173(9) -0.0175(7) 0.0052(8)
C28 0.0345(9) 0.0803(14) 0.0610(11) -0.0213(10) -0.0061(8) 0.0082(8)
C29 0.0478(10) 0.0770(13) 0.0407(9) -0.0185(9) -0.0019(7) 0.0071(9)
C30 0.0409(8) 0.0538(9) 0.0348(8) -0.0104(7) -0.0098(6) 0.0011(7)

loop_
_atom_type_symbol
_atom_type_description
_atom_type_scat_dispersion_real
_atom_type_scat_dispersion_imag
_atom_type_scat_source
C C 0.0033 0.0016 'International Tables Vol C Tables 4.2.6.8 and 6.1.1.4'
H H 0.0000 0.0000 'International Tables Vol C Tables 4.2.6.8 and 6.1.1.4'
N N 0.0061 0.0033 'International Tables Vol C Tables 4.2.6.8 and 6.1.1.4'
O O 0.0106 0.0060 'International Tables Vol C Tables 4.2.6.8 and 6.1.1.4'

loop_
_geom_angle_atom_site_label_1
_geom_angle_atom_site_label_2
_geom_angle_atom_site_label_3
_geom_angle
C1 O2 H2 110.6
C2 O3 C10 116.57(10)
C14 O4 C17 117.58(14)
C21 O5 C24 118.11(16)
C18 N1 C3 120.88(12)
C18 N1 H1 113.2
C3 N1 H1 113.1
O7 N2 O6 123.46(17)
O7 N2 C7 118.57(18)
O6 N2 C7 117.98(18)
O1 C1 O2 123.81(13)
O1 C1 C2 123.32(13)
O2 C1 C2 112.70(11)
O3 C2 C25 112.53(11)
O3 C2 C1 107.48(11)
C25 C2 C1 113.59(11)
O3 C2 C3 103.07(10)
C25 C2 C3 111.33(11)
C1 C2 C3 108.20(10)
N1 C3 C4 115.25(11)
N1 C3 C2 108.07(11)
C4 C3 C2 111.56(11)
N1 C3 H3 107.2
C4 C3 H3 107.2
C2 C3 H3 107.2
C9 C4 C5 118.82(13)
C9 C4 C3 121.45(13)
C5 C4 C3 119.72(13)
C6 C5 C4 120.72(15)
C6 C5 H5 119.6
C4 C5 H5 119.6
C7 C6 C5 118.74(15)
C7 C6 H6 120.6
C5 C6 H6 120.6
C6 C7 C8 122.20(15)
C6 C7 N2 119.07(16)
C8 C7 N2 118.72(16)
C7 C8 C9 118.73(16)
C7 C8 H8 120.6
C9 C8 H8 120.6
C4 C9 C8 120.77(15)
C4 C9 H9 119.6
C8 C9 H9 119.6
O3 C10 C11 107.39(12)
O3 C10 H10A 110.2
C11 C10 H10A 110.2
O3 C10 H10B 110.2
C11 C10 H10B 110.2
H10A C10 H10B 108.5
C12 C11 C16 117.81(14)
C12 C11 C10 120.79(14)
C16 C11 C10 121.38(14)
C13 C12 C11 121.15(14)
C13 C12 H12 119.4
C11 C12 H12 119.4
C14 C13 C12 120.37(15)
C14 C13 H13 119.8
C12 C13 H13 119.8
O4 C14 C13 115.76(14)
O4 C14 C15 124.73(15)
C13 C14 C15 119.51(15)
C14 C15 C16 119.55(15)
C14 C15 H15 120.2
C16 C15 H15 120.2
C15 C16 C11 121.62(15)
C15 C16 H16 119.2
C11 C16 H16 119.2
O4 C17 H17A 109.5
O4 C17 H17B 110.1
H17A C17 H17B 104.3
O4 C17 H17C 110.6
H17A C17 H17C 108.4
H17B C17 H17C 113.7
C23 C18 C19 118.11(14)
C23 C18 N1 123.23(13)
C19 C18 N1 118.56(14)
C20 C19 C18 121.12(15)
C20 C19 H19 119.4
C18 C19 H19 119.4
C21 C20 C19 120.18(15)
C21 C20 H20 119.9
C19 C20 H20 119.9
C20 C21 C22 119.90(15)
C20 C21 O5 115.73(15)
C22 C21 O5 124.35(16)
C21 C22 C23 119.89(16)
C21 C22 H22 120.1
C23 C22 H22 120.1
C18 C23 C22 120.72(15)
C18 C23 H23 119.6
C22 C23 H23 119.6
O5 C24 H24A 109.5
O5 C24 H24B 109.5
H24A C24 H24B 108.2
O5 C24 H24C 110.6
H24A C24 H24C 109.5
H24B C24 H24C 109.5
C30 C25 C26 118.18(14)
C30 C25 C2 123.01(12)
C26 C25 C2 118.52(12)
C27 C26 C25 120.96(15)
C27 C26 H26 119.5
C25 C26 H26 119.5
C28 C27 C26 120.29(16)
C28 C27 H27 119.9
C26 C27 H27 119.9
C27 C28 C29 119.64(16)
C27 C28 H28 120.2
C29 C28 H28 120.2
C28 C29 C30 120.71(16)
C28 C29 H29 119.6
C30 C29 H29 119.6
C29 C30 C25 120.20(15)
C29 C30 H30 119.9
C25 C30 H30 119.9

loop_
_geom_bond_atom_site_label_1
_geom_bond_atom_site_label_2
_geom_bond_distance
O1 C1 1.2067(17)
O2 C1 1.3025(18)
O2 H2 0.8289
O3 C2 1.4229(16)
O3 C10 1.4376(17)
O4 C14 1.3707(19)
O4 C17 1.415(2)
O5 C21 1.386(2)
O5 C24 1.395(3)
O6 N2 1.218(2)
O7 N2 1.213(2)
N1 C18 1.4055(19)
N1 C3 1.4486(17)
N1 H1 0.8612
N2 C7 1.478(2)
C1 C2 1.5510(18)
C2 C25 1.5258(19)
C2 C3 1.5632(19)
C3 C4 1.5238(18)
C3 H3 0.9800
C4 C9 1.382(2)
C4 C5 1.391(2)
C5 C6 1.385(2)
C5 H5 0.9300
C6 C7 1.366(2)
C6 H6 0.9300
C7 C8 1.371(3)
C8 C9 1.387(2)
C8 H8 0.9300
C9 H9 0.9300
C10 C11 1.504(2)
C10 H10A 0.9700
C10 H10B 0.9700
C11 C12 1.382(2)
C11 C16 1.386(2)
C12 C13 1.379(2)
C12 H12 0.9300
C13 C14 1.379(2)
C13 H13 0.9300
C14 C15 1.381(2)
C15 C16 1.384(2)
C15 H15 0.9300
C16 H16 0.9300
C17 H17A 0.8200
C17 H17B 0.9600
C17 H17C 0.9599
C18 C23 1.379(2)
C18 C19 1.400(2)
C19 C20 1.376(2)
C19 H19 0.9300
C20 C21 1.372(2)
C20 H20 0.9300
C21 C22 1.381(2)
C22 C23 1.397(2)
C22 H22 0.9300
C23 H23 0.9300
C24 H24A 0.8200
C24 H24B 0.9600
C24 H24C 0.9600
C25 C30 1.393(2)
C25 C26 1.395(2)
C26 C27 1.382(2)
C26 H26 0.9300
C27 C28 1.372(3)
C27 H27 0.9300
C28 C29 1.378(3)
C28 H28 0.9300
C29 C30 1.388(2)
C29 H29 0.9300
C30 H30 0.9300

loop_
_geom_hbond_atom_site_label_D
_geom_hbond_atom_site_label_H
_geom_hbond_atom_site_label_A
_geom_hbond_distance_DH
_geom_hbond_distance_HA
_geom_hbond_distance_DA
_geom_hbond_angle_DHA
_geom_hbond_site_symmetry_A
O2 H2 O1 0.83 1.86 2.6859(15) 177.5 2_656

loop_
_geom_torsion_atom_site_label_1
_geom_torsion_atom_site_label_2
_geom_torsion_atom_site_label_3
_geom_torsion_atom_site_label_4
_geom_torsion
C10 O3 C2 C25 -67.74(15)
C10 O3 C2 C1 58.05(15)
C10 O3 C2 C3 172.22(11)
O1 C1 C2 O3 -112.06(15)
O2 C1 C2 O3 63.32(15)
O1 C1 C2 C25 13.10(19)
O2 C1 C2 C25 -171.52(12)
O1 C1 C2 C3 137.26(15)
O2 C1 C2 C3 -47.36(15)
C18 N1 C3 C4 -69.24(17)
C18 N1 C3 C2 165.22(12)
O3 C2 C3 N1 -171.61(10)
C25 C2 C3 N1 67.52(14)
C1 C2 C3 N1 -57.98(14)
O3 C2 C3 C4 60.70(13)
C25 C2 C3 C4 -60.17(14)
C1 C2 C3 C4 174.33(11)
N1 C3 C4 C9 -28.11(19)
C2 C3 C4 C9 95.61(16)
N1 C3 C4 C5 153.16(13)
C2 C3 C4 C5 -83.12(16)
C9 C4 C5 C6 -1.4(2)
C3 C4 C5 C6 177.36(14)
C4 C5 C6 C7 0.6(3)
C5 C6 C7 C8 0.6(3)
C5 C6 C7 N2 180.00(15)
O7 N2 C7 C6 -2.3(3)
O6 N2 C7 C6 177.86(17)
O7 N2 C7 C8 177.16(18)
O6 N2 C7 C8 -2.7(3)
C6 C7 C8 C9 -0.9(3)
N2 C7 C8 C9 179.69(15)
C5 C4 C9 C8 1.1(2)
C3 C4 C9 C8 -177.65(15)
C7 C8 C9 C4 0.0(3)
C2 O3 C10 C11 171.46(11)
O3 C10 C11 C12 123.74(16)
O3 C10 C11 C16 -54.9(2)
C16 C11 C12 C13 0.3(3)
C10 C11 C12 C13 -178.46(16)
C11 C12 C13 C14 0.0(3)
C17 O4 C14 C13 -172.57(16)
C17 O4 C14 C15 8.3(3)
C12 C13 C14 O4 -179.61(15)
C12 C13 C14 C15 -0.5(3)
O4 C14 C15 C16 179.78(17)
C13 C14 C15 C16 0.7(3)
C14 C15 C16 C11 -0.5(3)
C12 C11 C16 C15 0.0(3)
C10 C11 C16 C15 178.72(16)
C3 N1 C18 C23 -23.1(2)
C3 N1 C18 C19 160.57(13)
C23 C18 C19 C20 -2.5(2)
N1 C18 C19 C20 174.01(14)
C18 C19 C20 C21 0.2(2)
C19 C20 C21 C22 1.8(3)
C19 C20 C21 O5 -179.87(15)
C24 O5 C21 C20 167.36(18)
C24 O5 C21 C22 -14.4(3)
C20 C21 C22 C23 -1.5(3)
O5 C21 C22 C23 -179.68(16)
C19 C18 C23 C22 2.8(2)
N1 C18 C23 C22 -173.54(15)
C21 C22 C23 C18 -0.9(3)
O3 C2 C25 C30 159.45(13)
C1 C2 C25 C30 37.04(18)
C3 C2 C25 C30 -85.40(16)
O3 C2 C25 C26 -26.80(17)
C1 C2 C25 C26 -149.21(13)
C3 C2 C25 C26 88.34(15)
C30 C25 C26 C27 -0.9(2)
C2 C25 C26 C27 -174.97(15)
C25 C26 C27 C28 0.7(3)
C26 C27 C28 C29 0.1(3)
C27 C28 C29 C30 -0.8(3)
C28 C29 C30 C25 0.6(3)
C26 C25 C30 C29 0.3(2)
C2 C25 C30 C29 174.03(15)
